data_7046206
loop_
_publ_author_name
'Hanft, Anna'
'Lichtenberg, Crispin'

_publ_section_title
;
 Aminotroponiminates: ligand-centred, reversible redox events under
 oxidative conditions in sodium and bismuth complexes.
;
_journal_issue 31
_journal_name_full 'Dalton transactions (Cambridge, England : 2003)'
_journal_page_first 10578
_journal_page_last 10589
_journal_paper_doi 10.1039/c8dt01019f
_journal_volume 47
_journal_year 2018
_chemical_formula_moiety 'C76 H72 Fe2 N4 Na2 O2 P2, 2(C6 H14)'
_chemical_formula_sum 'C88 H100 Fe2 N4 Na2 O2 P2'
_chemical_formula_weight 1465.33
_chemical_properties_physical Air-sensitive,Moisture-sensitive
_space_group_crystal_system monoclinic
_space_group_IT_number 14
_space_group_name_Hall '-P 2ybc'
_space_group_name_H-M_alt 'P 1 21/c 1'
_symmetry_space_group_name_Hall '-P 2ybc'
_symmetry_space_group_name_H-M 'P 1 21/c 1'
_atom_sites_solution_hydrogens geom
_audit_creation_date 2018-01-19
_audit_creation_method
;
Olex2 1.2
(compiled 2017.08.10 svn.r3458 for OlexSys, GUI svn.r5381)
;
_audit_update_record
;
2018-02-23 deposited with the CCDC.
2018-05-01 downloaded from the CCDC.
;
_cell_angle_alpha 90
_cell_angle_beta 98.746(3)
_cell_angle_gamma 90
_cell_formula_units_Z 2
_cell_length_a 13.8101(5)
_cell_length_b 15.5735(4)
_cell_length_c 18.4473(5)
_cell_measurement_reflns_used 6226
_cell_measurement_temperature 105(2)
_cell_measurement_theta_max 26.6320
_cell_measurement_theta_min 3.1380
_cell_volume 3921.4(2)
_computing_cell_refinement
;
CrysAlisPro, Agilent Technologies,
Version 1.171.36.28 (release 01-02-2013 CrysAlis171 .NET)
(compiled Feb  1 2013,16:14:44)
;
_computing_data_collection
;
CrysAlisPro, Agilent Technologies,
Version 1.171.36.28 (release 01-02-2013 CrysAlis171 .NET)
(compiled Feb  1 2013,16:14:44)
;
_computing_data_reduction
;
CrysAlisPro, Agilent Technologies,
Version 1.171.36.28 (release 01-02-2013 CrysAlis171 .NET)
(compiled Feb  1 2013,16:14:44)
;
_computing_molecular_graphics 'Olex2 (Dolomanov et al., 2009)'
_computing_publication_material 'Olex2 (Dolomanov et al., 2009)'
_computing_structure_refinement 'ShelXL (Sheldrick, 2015)'
_diffrn_ambient_temperature 105(2)
_diffrn_detector_area_resol_mean 16.0839
_diffrn_measured_fraction_theta_full 0.999
_diffrn_measured_fraction_theta_max 0.873
_diffrn_measurement_details
;
#__ type_ start__ end____ width___ exp.time_
  1 omega  -33.00   -7.00   1.0000  120.0000
omega____ theta____ kappa____ phi______ frames
    -      -17.9802   38.0000  -60.0000 26

#__ type_ start__ end____ width___ exp.time_
  2 omega   27.00   85.00   1.0000  120.0000
omega____ theta____ kappa____ phi______ frames
    -       18.4490   57.0000  -30.0000 58

#__ type_ start__ end____ width___ exp.time_
  3 omega  -54.00   67.00   1.0000  120.0000
omega____ theta____ kappa____ phi______ frames
    -       18.4490    0.0000    0.0000 121

#__ type_ start__ end____ width___ exp.time_
  4 omega   70.00   95.00   1.0000  120.0000
omega____ theta____ kappa____ phi______ frames
    -       18.4490  179.0000  150.0000 25

#__ type_ start__ end____ width___ exp.time_
  5 omega  -50.00  -25.00   1.0000  120.0000
omega____ theta____ kappa____ phi______ frames
    -       18.4490  -57.0000 -180.0000 25

#__ type_ start__ end____ width___ exp.time_
  6 omega   -3.00   87.00   1.0000  120.0000
omega____ theta____ kappa____ phi______ frames
    -       18.4490   57.0000  150.0000 90
;
_diffrn_measurement_device_type 'Xcalibur, Sapphire3'
_diffrn_measurement_method '\w scans'
_diffrn_orient_matrix_UB_11 -0.0395229000
_diffrn_orient_matrix_UB_12 0.0213846000
_diffrn_orient_matrix_UB_13 -0.0216671000
_diffrn_orient_matrix_UB_21 0.0335978000
_diffrn_orient_matrix_UB_22 0.0276026000
_diffrn_orient_matrix_UB_23 -0.0140670000
_diffrn_orient_matrix_UB_31 0.0026681000
_diffrn_orient_matrix_UB_32 -0.0292506000
_diffrn_orient_matrix_UB_33 -0.0290998000
_diffrn_radiation_monochromator graphite
_diffrn_radiation_type MoK\a
_diffrn_radiation_wavelength 0.71073
_diffrn_reflns_av_R_equivalents 0.0590
_diffrn_reflns_av_unetI/netI 0.0899
_diffrn_reflns_Laue_measured_fraction_full 0.999
_diffrn_reflns_Laue_measured_fraction_max 0.873
_diffrn_reflns_limit_h_max 18
_diffrn_reflns_limit_h_min -18
_diffrn_reflns_limit_k_max 20
_diffrn_reflns_limit_k_min -20
_diffrn_reflns_limit_l_max 23
_diffrn_reflns_limit_l_min -23
_diffrn_reflns_number 27102
_diffrn_reflns_point_group_measured_fraction_full 0.999
_diffrn_reflns_point_group_measured_fraction_max 0.873
_diffrn_reflns_theta_full 25.242
_diffrn_reflns_theta_max 29.182
_diffrn_reflns_theta_min 2.814
_diffrn_source 'Enhance (Mo) X-ray Source'
_exptl_absorpt_coefficient_mu 0.472
_exptl_absorpt_correction_T_max 1.00000
_exptl_absorpt_correction_T_min 0.95936
_exptl_absorpt_correction_type multi-scan
_exptl_absorpt_process_details
;
CrysAlisPro, Agilent Technologies,
Version 1.171.36.28 (release 01-02-2013 CrysAlis171 .NET)
(compiled Feb  1 2013,16:14:44)
Empirical absorption correction using spherical harmonics,
 implemented in SCALE3 ABSPACK scaling algorithm.
;
_exptl_crystal_colour red
_exptl_crystal_colour_primary red
_exptl_crystal_density_diffrn 1.241
_exptl_crystal_description plate
_exptl_crystal_F_000 1552
_exptl_crystal_size_max 0.24
_exptl_crystal_size_mid 0.2
_exptl_crystal_size_min 0.04
_refine_diff_density_max 0.928
_refine_diff_density_min -0.595
_refine_diff_density_rms 0.096
_refine_ls_extinction_method none
_refine_ls_goodness_of_fit_ref 1.072
_refine_ls_hydrogen_treatment constr
_refine_ls_matrix_type full
_refine_ls_number_parameters 464
_refine_ls_number_reflns 9267
_refine_ls_number_restraints 78
_refine_ls_restrained_S_all 1.097
_refine_ls_R_factor_all 0.1463
_refine_ls_R_factor_gt 0.0913
_refine_ls_shift/su_max 0.000
_refine_ls_shift/su_mean 0.000
_refine_ls_structure_factor_coef Fsqd
_refine_ls_weighting_details 'w=1/[\s^2^(Fo^2^)+(0.1018P)^2^+5.6061P] where P=(Fo^2^+2Fc^2^)/3'
_refine_ls_weighting_scheme calc
_refine_ls_wR_factor_gt 0.2150
_refine_ls_wR_factor_ref 0.2458
_reflns_Friedel_coverage 0.000
_reflns_number_gt 5877
_reflns_number_total 9267
_reflns_threshold_expression 'I > 2\s(I)'
_cod_data_source_file c8dt01019f2.cif
_cod_data_source_block Compound6_OPPh3
_cod_depositor_comments 'Adding full bibliography for 7046201--7046206.cif.'
_cod_database_code 7046206
_shelx_shelxl_version_number 2014/7
_chemical_oxdiff_formula C40H40Fe1N2O2P2Na1
_shelx_space_group_comment
;
The symmetry employed for this shelxl refinement is uniquely defined
by the following loop, which should always be used as a source of
symmetry information in preference to the above space-group names.
They are only intended as comments.
;
_shelx_estimated_absorpt_t_max 0.981
_shelx_estimated_absorpt_t_min 0.895
_reflns_odcompleteness_completeness 99.84
_reflns_odcompleteness_iscentric 1
_reflns_odcompleteness_theta 26.32
_olex2_refinement_description
;
1. Fixed Uiso
 At 1.2 times of:
  All C(H) groups, All C(H,H) groups
 At 1.5 times of:
  All C(H,H,H) groups
2. Shared sites
{C18, C18A}
3. Restrained distances
 C44-C43
 1.54 with sigma of 0.01
 C18A-C20A
 1.5 with sigma of 0.02
 C19A-C18A
 1.5 with sigma of 0.02
 C41-C42
 1.54 with sigma of 0.01
 C42-C43
 1.54 with sigma of 0.01
 C40-C41
 1.54 with sigma of 0.01
 C20A-C19A
 2.4 with sigma of 0.04
4. Rigid bond restraints
 C44, C43, C42, C41
 with sigma for 1-2 distances of 0.01 and sigma for 1-3 distances of 0.01
5. Uiso/Uaniso restraints and constraints
C39 \\sim C40 \\sim C41 \\sim C42 \\sim C43 \\sim C44: within 2A with sigma of
0.04 and sigma for terminal atoms of 0.08
Uanis(C39) \\sim Ueq, Uanis(C40) \\sim Ueq, Uanis(C41) \\sim Ueq, Uanis(C42)
\\sim Ueq, Uanis(C43) \\sim Ueq, Uanis(C44) \\sim Ueq: with sigma of 0.005 and
sigma for terminal atoms of 0.01
Uanis(C19A) = Uanis(C19)
Uanis(C20) = Uanis(C20A)
Uanis(C18) = Uanis(C18A)
6. Others
 Sof(C19A)=Sof(H19D)=Sof(H19E)=Sof(H19F)=Sof(C18A)=Sof(H18A)=Sof(C20A)=
 Sof(H20D)=Sof(H20E)=Sof(H20F)=1-FVAR(1)
 Sof(C19)=Sof(H19A)=Sof(H19B)=Sof(H19C)=Sof(C20)=Sof(H20A)=Sof(H20B)=Sof(H20C)=
 Sof(C18)=Sof(H18)=FVAR(1)
7.a Ternary CH refined with riding coordinates:
 C18(H18), C18A(H18A)
7.b Secondary CH2 refined with riding coordinates:
 C42(H42A,H42B), C41(H41A,H41B), C43(H43A,H43B), C40(H40A,H40B)
7.c Aromatic/amide H refined with riding coordinates:
 C22(H22), C28(H28), C31(H31), C32(H32), C38(H38), C30(H30), C3(H3), C4(H4),
 C23(H23), C6(H6), C12(H12), C9(H9), C7(H7), C35(H35), C36(H36), C5(H5),
 C37(H37), C29(H29), C26(H26), C15(H15), C13(H13), C11(H11), C17(H17), C10(H10),
  C34(H34), C24(H24), C14(H14), C16(H16), C25(H25)
7.d Idealised Me refined as rotating group:
 C19(H19A,H19B,H19C), C20(H20A,H20B,H20C), C39(H39A,H39B,H39C), C44(H44A,H44B,
 H44C), C19A(H19D,H19E,H19F), C20A(H20D,H20E,H20F)
;
_olex2_submission_special_instructions 'No special instructions were received'

loop_
_space_group_symop_operation_xyz
'x, y, z'
'-x, y+1/2, -z+1/2'
'-x, -y, -z'
'x, -y-1/2, z-1/2'

loop_
_atom_site_label
_atom_site_type_symbol
_atom_site_fract_x
_atom_site_fract_y
_atom_site_fract_z
_atom_site_U_iso_or_equiv
_atom_site_adp_type
_atom_site_occupancy
_atom_site_site_symmetry_order
_atom_site_calc_flag
_atom_site_refinement_flags_posn
_atom_site_refinement_flags_adp
_atom_site_refinement_flags_occupancy
_atom_site_disorder_assembly
_atom_site_disorder_group
Fe1 Fe 0.11853(5) 0.89603(5) 0.42483(4) 0.0389(2) Uani 1 1 d . . . . .
P1 P 0.53195(8) 0.99614(7) 0.67305(6) 0.0245(3) Uani 1 1 d . . . . .
Na1 Na 0.47905(14) 0.90179(11) 0.50421(9) 0.0349(4) Uani 1 1 d . . . . .
O1 O 0.5079(2) 1.00803(18) 0.59142(15) 0.0300(7) Uani 1 1 d . . . . .
C22 C 0.5360(4) 0.8208(3) 0.6855(2) 0.0355(11) Uani 1 1 d . . . . .
H22 H 0.4686 0.8250 0.6716 0.043 Uiso 1 1 calc R . . . .
C27 C 0.6041(3) 1.0837(3) 0.7166(2) 0.0267(9) Uani 1 1 d . . . . .
N1 N 0.3333(3) 0.8261(2) 0.49610(19) 0.0319(9) Uani 1 1 d . . . . .
C28 C 0.6536(3) 1.0791(3) 0.7888(2) 0.0293(10) Uani 1 1 d . . . . .
H28 H 0.6552 1.0277 0.8148 0.035 Uiso 1 1 calc R . . . .
N2 N 0.5056(3) 0.7557(2) 0.4916(2) 0.0342(9) Uani 1 1 d . . . . .
C33 C 0.4219(3) 0.9904(2) 0.7147(2) 0.0257(9) Uani 1 1 d . . . . .
C21 C 0.5931(3) 0.8955(3) 0.6955(2) 0.0287(9) Uani 1 1 d . . . . .
C1 C 0.3334(3) 0.7410(3) 0.4947(2) 0.0315(10) Uani 1 1 d . . . . .
C31 C 0.6512(4) 1.2320(3) 0.7111(2) 0.0353(11) Uani 1 1 d . . . . .
H31 H 0.6509 1.2831 0.6850 0.042 Uiso 1 1 calc R . . . .
C32 C 0.6038(3) 1.1608(3) 0.6784(2) 0.0294(10) Uani 1 1 d . . . . .
H32 H 0.5714 1.1643 0.6304 0.035 Uiso 1 1 calc R . . . .
C38 C 0.4275(4) 0.9848(3) 0.7906(2) 0.0335(10) Uani 1 1 d . . . . .
H38 H 0.4883 0.9858 0.8203 0.040 Uiso 1 1 calc R . . . .
C30 C 0.6993(3) 1.2276(3) 0.7829(2) 0.0351(11) Uani 1 1 d . . . . .
H30 H 0.7310 1.2757 0.8051 0.042 Uiso 1 1 calc R . . . .
C3 C 0.4532(4) 0.6152(3) 0.5257(2) 0.0357(11) Uani 1 1 d . . . . .
H3 H 0.5190 0.6030 0.5411 0.043 Uiso 1 1 calc R . . . .
C4 C 0.3920(4) 0.5454(3) 0.5295(2) 0.0369(11) Uani 1 1 d . . . . .
H4 H 0.4231 0.4962 0.5499 0.044 Uiso 1 1 calc R . . . .
C2 C 0.4351(3) 0.7023(3) 0.5027(2) 0.0304(10) Uani 1 1 d . . . . .
C23 C 0.5797(4) 0.7405(3) 0.6962(3) 0.0450(13) Uani 1 1 d . . . . .
H23 H 0.5416 0.6912 0.6884 0.054 Uiso 1 1 calc R . . . .
C6 C 0.2300(4) 0.6031(3) 0.4823(3) 0.0386(11) Uani 1 1 d . . . . .
H6 H 0.1660 0.5863 0.4650 0.046 Uiso 1 1 calc R . . . .
C8 C 0.2487(4) 0.8748(3) 0.4967(2) 0.0352(11) Uani 1 1 d . . . . .
C12 C 0.2424(4) 0.9610(3) 0.4690(3) 0.0379(11) Uani 1 1 d . . . . .
H12 H 0.2866 0.9868 0.4425 0.045 Uiso 1 1 calc R . . . .
C9 C 0.1640(4) 0.8622(3) 0.5320(2) 0.0377(11) Uani 1 1 d . . . . .
H9 H 0.1474 0.8116 0.5538 0.045 Uiso 1 1 calc R . . . .
C7 C 0.2476(3) 0.6910(3) 0.4783(2) 0.0350(11) Uani 1 1 d . . . . .
H7 H 0.1919 0.7230 0.4614 0.042 Uiso 1 1 calc R . . . .
C35 C 0.2472(4) 0.9812(4) 0.7036(3) 0.0497(14) Uani 1 1 d . . . . .
H35 H 0.1860 0.9795 0.6745 0.060 Uiso 1 1 calc R . . . .
C36 C 0.2541(4) 0.9760(3) 0.7790(3) 0.0399(12) Uani 1 1 d . . . . .
H36 H 0.1976 0.9714 0.8004 0.048 Uiso 1 1 calc R . . . .
C5 C 0.2928(4) 0.5371(3) 0.5080(3) 0.0395(12) Uani 1 1 d . . . . .
H5 H 0.2658 0.4827 0.5110 0.047 Uiso 1 1 calc R . . . .
C37 C 0.3432(4) 0.9778(3) 0.8220(3) 0.0371(11) Uani 1 1 d . . . . .
H37 H 0.3474 0.9743 0.8727 0.045 Uiso 1 1 calc R . . . .
C29 C 0.6997(3) 1.1510(3) 0.8212(2) 0.0314(10) Uani 1 1 d . . . . .
H29 H 0.7315 1.1480 0.8694 0.038 Uiso 1 1 calc R . . . .
C26 C 0.6948(4) 0.8877(3) 0.7162(3) 0.0415(12) Uani 1 1 d . . . . .
H26 H 0.7341 0.9365 0.7217 0.050 Uiso 1 1 calc R . . . .
C15 C -0.0216(4) 0.8820(4) 0.3716(3) 0.0556(15) Uani 1 1 d . . . . .
H15 H -0.0782 0.8941 0.3913 0.067 Uiso 1 1 calc R . . . .
C13 C 0.1104(4) 0.8110(4) 0.3390(3) 0.0480(13) Uani 1 1 d . . . . .
H13 H 0.1551 0.7677 0.3337 0.058 Uiso 1 1 calc R . . . .
C11 C 0.1573(4) 1.0003(3) 0.4888(3) 0.0458(13) Uani 1 1 d . . . . .
H11 H 0.1363 1.0562 0.4779 0.055 Uiso 1 1 calc R . . . .
C17 C 0.1139(4) 0.8958(4) 0.3132(3) 0.0524(14) Uani 1 1 d . . . . .
H17 H 0.1611 0.9188 0.2879 0.063 Uiso 1 1 calc R . . . .
C10 C 0.1105(4) 0.9392(4) 0.5280(3) 0.0449(13) Uani 1 1 d . . . . .
H10 H 0.0535 0.9483 0.5480 0.054 Uiso 1 1 calc R . . . .
C19 C 0.6745(4) 0.8010(4) 0.5038(3) 0.0340(14) Uani 0.790(8) 1 d . . P A 1
H19A H 0.6621 0.8418 0.4645 0.051 Uiso 0.790(8) 1 calc GR . P A 1
H19B H 0.7410 0.7811 0.5081 0.051 Uiso 0.790(8) 1 calc GR . P A 1
H19C H 0.6644 0.8279 0.5489 0.051 Uiso 0.790(8) 1 calc GR . P A 1
C34 C 0.3308(3) 0.9888(3) 0.6711(3) 0.0393(11) Uani 1 1 d . . . . .
H34 H 0.3259 0.9928 0.6204 0.047 Uiso 1 1 calc R . . . .
C20 C 0.6155(5) 0.6880(5) 0.4128(4) 0.0373(16) Uani 0.790(8) 1 d . . P A 1
H20A H 0.5709 0.6409 0.4019 0.056 Uiso 0.790(8) 1 calc GR . P A 1
H20B H 0.6814 0.6682 0.4134 0.056 Uiso 0.790(8) 1 calc GR . P A 1
H20C H 0.6008 0.7317 0.3761 0.056 Uiso 0.790(8) 1 calc GR . P A 1
C24 C 0.6789(4) 0.7336(3) 0.7181(3) 0.0502(14) Uani 1 1 d . . . . .
H24 H 0.7076 0.6797 0.7261 0.060 Uiso 1 1 calc R . . . .
C14 C 0.0267(4) 0.8033(4) 0.3745(3) 0.0557(15) Uani 1 1 d . . . . .
H14 H 0.0071 0.7537 0.3963 0.067 Uiso 1 1 calc R . . . .
C16 C 0.0305(5) 0.9402(5) 0.3334(3) 0.0615(17) Uani 1 1 d . . . . .
H16 H 0.0139 0.9972 0.3231 0.074 Uiso 1 1 calc R . . . .
C25 C 0.7364(4) 0.8072(3) 0.7283(3) 0.0522(14) Uani 1 1 d . . . . .
H25 H 0.8035 0.8022 0.7434 0.063 Uiso 1 1 calc R . . . .
C42 C -0.0115(7) 0.9428(5) 0.1204(5) 0.106(3) Uani 1 1 d D U . . .
H42A H -0.0322 0.9524 0.1677 0.128 Uiso 1 1 calc R . . . .
H42B H -0.0657 0.9581 0.0827 0.128 Uiso 1 1 calc R . . . .
C41 C 0.0119(7) 0.8508(6) 0.1132(6) 0.130(3) Uani 1 1 d D U . . .
H41A H 0.0698 0.8365 0.1478 0.156 Uiso 1 1 calc R . . . .
H41B H 0.0261 0.8397 0.0641 0.156 Uiso 1 1 calc R . . . .
C43 C 0.0744(8) 0.9996(6) 0.1136(6) 0.128(3) Uani 1 1 d D U . . .
H43A H 0.1313 0.9789 0.1462 0.154 Uiso 1 1 calc R . . . .
H43B H 0.0888 0.9966 0.0638 0.154 Uiso 1 1 calc R . . . .
C40 C -0.0723(8) 0.7951(8) 0.1276(7) 0.149(4) Uani 1 1 d D U . . .
H40A H -0.1238 0.7955 0.0856 0.179 Uiso 1 1 calc R . . . .
H40B H -0.0990 0.8160 0.1700 0.179 Uiso 1 1 calc R . . . .
C39 C -0.0325(10) 0.7050(8) 0.1417(7) 0.168(5) Uani 1 1 d . U . . .
H39A H -0.0103 0.6835 0.0982 0.252 Uiso 1 1 calc GR . . . .
H39B H -0.0832 0.6683 0.1544 0.252 Uiso 1 1 calc GR . . . .
H39C H 0.0214 0.7060 0.1813 0.252 Uiso 1 1 calc GR . . . .
C44 C 0.0556(11) 1.0895(7) 0.1316(8) 0.193(5) Uani 1 1 d D U . . .
H44A H 0.0039 1.1122 0.0961 0.290 Uiso 1 1 calc GR . . . .
H44B H 0.1140 1.1228 0.1311 0.290 Uiso 1 1 calc GR . . . .
H44C H 0.0366 1.0923 0.1795 0.290 Uiso 1 1 calc GR . . . .
C18 C 0.6049(4) 0.7251(3) 0.4881(3) 0.0402(11) Uani 0.790(8) 1 d . . P A 1
H18 H 0.6223 0.6809 0.5256 0.048 Uiso 0.790(8) 1 calc R . P A 1
C19A C 0.6906(12) 0.7494(14) 0.4632(12) 0.0340(14) Uani 0.210(8) 1 d D . P A 2
H19D H 0.6758 0.7679 0.4131 0.051 Uiso 0.210(8) 1 calc GR . P A 2
H19E H 0.7347 0.7014 0.4664 0.051 Uiso 0.210(8) 1 calc GR . P A 2
H19F H 0.7207 0.7956 0.4928 0.051 Uiso 0.210(8) 1 calc GR . P A 2
C18A C 0.6049(4) 0.7251(3) 0.4881(3) 0.0402(11) Uani 0.210(8) 1 d D . P A 2
H18A H 0.6214 0.6817 0.5264 0.048 Uiso 0.210(8) 1 calc R . P A 2
C20A C 0.581(2) 0.678(2) 0.4125(14) 0.0373(16) Uani 0.210(8) 1 d D . P A 2
H20D H 0.5267 0.6397 0.4132 0.056 Uiso 0.210(8) 1 calc GR . P A 2
H20E H 0.6375 0.6451 0.4038 0.056 Uiso 0.210(8) 1 calc GR . P A 2
H20F H 0.5654 0.7192 0.3740 0.056 Uiso 0.210(8) 1 calc GR . P A 2

loop_
_atom_site_aniso_label
_atom_site_aniso_U_11
_atom_site_aniso_U_22
_atom_site_aniso_U_33
_atom_site_aniso_U_23
_atom_site_aniso_U_13
_atom_site_aniso_U_12
Fe1 0.0381(4) 0.0458(5) 0.0329(4) 0.0010(3) 0.0057(3) 0.0089(3)
P1 0.0339(6) 0.0208(5) 0.0200(5) 0.0005(4) 0.0077(4) -0.0008(5)
Na1 0.0499(11) 0.0295(9) 0.0262(9) -0.0007(7) 0.0083(8) -0.0017(8)
O1 0.0436(18) 0.0254(15) 0.0215(14) -0.0007(12) 0.0067(13) -0.0031(13)
C22 0.045(3) 0.027(2) 0.036(3) 0.004(2) 0.012(2) 0.001(2)
C27 0.035(2) 0.022(2) 0.026(2) -0.0031(17) 0.0132(18) 0.0010(18)
N1 0.043(2) 0.030(2) 0.0250(19) 0.0021(16) 0.0101(16) 0.0031(17)
C28 0.033(2) 0.030(2) 0.025(2) 0.0040(18) 0.0069(18) 0.0024(19)
N2 0.039(2) 0.033(2) 0.031(2) 0.0034(17) 0.0050(17) 0.0059(17)
C33 0.035(2) 0.019(2) 0.025(2) 0.0001(17) 0.0089(18) 0.0005(17)
C21 0.040(2) 0.023(2) 0.025(2) -0.0044(18) 0.0116(19) -0.0007(19)
C1 0.046(3) 0.030(2) 0.020(2) 0.0020(18) 0.0089(19) 0.001(2)
C31 0.053(3) 0.021(2) 0.032(2) 0.0005(19) 0.010(2) -0.002(2)
C32 0.040(3) 0.028(2) 0.019(2) 0.0007(18) 0.0038(18) -0.0002(19)
C38 0.040(3) 0.037(3) 0.024(2) 0.0023(19) 0.0054(19) -0.005(2)
C30 0.038(3) 0.029(2) 0.039(3) -0.012(2) 0.009(2) -0.005(2)
C3 0.045(3) 0.035(3) 0.028(2) 0.006(2) 0.008(2) 0.007(2)
C4 0.062(3) 0.026(2) 0.027(2) 0.0037(19) 0.017(2) 0.006(2)
C2 0.041(3) 0.029(2) 0.021(2) 0.0015(18) 0.0053(18) 0.002(2)
C23 0.063(4) 0.027(2) 0.049(3) 0.004(2) 0.018(3) -0.002(2)
C6 0.042(3) 0.039(3) 0.036(3) -0.005(2) 0.010(2) -0.007(2)
C8 0.042(3) 0.036(3) 0.029(2) 0.000(2) 0.008(2) 0.004(2)
C12 0.038(3) 0.036(3) 0.039(3) 0.001(2) 0.006(2) 0.007(2)
C9 0.043(3) 0.041(3) 0.029(2) 0.003(2) 0.008(2) 0.006(2)
C7 0.037(3) 0.037(3) 0.032(2) 0.002(2) 0.008(2) 0.002(2)
C35 0.037(3) 0.066(4) 0.046(3) 0.000(3) 0.005(2) 0.001(3)
C36 0.040(3) 0.041(3) 0.043(3) -0.004(2) 0.022(2) 0.003(2)
C5 0.064(3) 0.025(2) 0.034(3) -0.002(2) 0.021(2) -0.003(2)
C37 0.048(3) 0.041(3) 0.026(2) -0.002(2) 0.014(2) -0.006(2)
C29 0.032(2) 0.041(3) 0.021(2) -0.005(2) 0.0046(18) -0.004(2)
C26 0.044(3) 0.026(2) 0.055(3) -0.002(2) 0.010(2) 0.000(2)
C15 0.040(3) 0.082(4) 0.044(3) -0.008(3) 0.004(2) 0.005(3)
C13 0.048(3) 0.059(4) 0.037(3) -0.011(3) 0.007(2) 0.010(3)
C11 0.048(3) 0.041(3) 0.047(3) -0.002(2) 0.002(2) 0.013(2)
C17 0.051(3) 0.074(4) 0.030(3) 0.006(3) -0.001(2) 0.006(3)
C10 0.040(3) 0.062(3) 0.033(3) -0.006(3) 0.008(2) 0.015(3)
C19 0.023(3) 0.033(3) 0.046(3) 0.000(3) 0.005(2) 0.002(2)
C34 0.037(3) 0.052(3) 0.029(2) 0.002(2) 0.007(2) 0.004(2)
C20 0.032(4) 0.031(3) 0.055(3) 0.000(3) 0.027(3) -0.002(3)
C24 0.068(4) 0.027(3) 0.058(3) 0.002(2) 0.018(3) 0.013(3)
C14 0.055(4) 0.060(4) 0.051(3) -0.008(3) 0.005(3) -0.004(3)
C16 0.066(4) 0.074(4) 0.040(3) 0.006(3) -0.008(3) 0.023(3)
C25 0.042(3) 0.046(3) 0.069(4) -0.003(3) 0.009(3) 0.014(3)
C42 0.107(4) 0.118(4) 0.093(4) 0.006(4) 0.011(4) 0.017(4)
C41 0.122(5) 0.132(4) 0.138(5) 0.006(4) 0.024(4) -0.002(4)
C43 0.131(5) 0.131(5) 0.122(5) 0.008(4) 0.017(4) 0.005(4)
C40 0.134(6) 0.155(6) 0.162(6) 0.001(4) 0.036(4) -0.016(4)
C39 0.174(8) 0.156(8) 0.200(8) -0.017(7) 0.113(7) 0.011(7)
C44 0.193(9) 0.155(6) 0.214(9) -0.029(7) -0.026(8) 0.005(7)
C18 0.042(3) 0.034(3) 0.046(3) 0.007(2) 0.009(2) 0.006(2)
C19A 0.023(3) 0.033(3) 0.046(3) 0.000(3) 0.005(2) 0.002(2)
C18A 0.042(3) 0.034(3) 0.046(3) 0.007(2) 0.009(2) 0.006(2)
C20A 0.032(4) 0.031(3) 0.055(3) 0.000(3) 0.027(3) -0.002(3)

loop_
_atom_type_symbol
_atom_type_description
_atom_type_scat_dispersion_real
_atom_type_scat_dispersion_imag
_atom_type_scat_source
C C 0.0033 0.0016 'International Tables Vol C Tables 4.2.6.8 and 6.1.1.4'
H H 0.0000 0.0000 'International Tables Vol C Tables 4.2.6.8 and 6.1.1.4'
Fe Fe 0.3463 0.8444 'International Tables Vol C Tables 4.2.6.8 and 6.1.1.4'
N N 0.0061 0.0033 'International Tables Vol C Tables 4.2.6.8 and 6.1.1.4'
Na Na 0.0362 0.0249 'International Tables Vol C Tables 4.2.6.8 and 6.1.1.4'
O O 0.0106 0.0060 'International Tables Vol C Tables 4.2.6.8 and 6.1.1.4'
P P 0.1023 0.0942 'International Tables Vol C Tables 4.2.6.8 and 6.1.1.4'

loop_
_geom_angle_atom_site_label_1
_geom_angle_atom_site_label_2
_geom_angle_atom_site_label_3
_geom_angle
_geom_angle_site_symmetry_1
_geom_angle_site_symmetry_3
C12 Fe1 C8 40.51(18) . .
C12 Fe1 C9 68.2(2) . .
C12 Fe1 C13 124.7(2) . .
C12 Fe1 C17 107.3(2) . .
C12 Fe1 C14 162.0(2) . .
C9 Fe1 C8 40.58(18) . .
C9 Fe1 C13 123.4(2) . .
C9 Fe1 C17 157.9(2) . .
C9 Fe1 C14 109.5(2) . .
C15 Fe1 C8 161.3(2) . .
C15 Fe1 C12 156.5(2) . .
C15 Fe1 C9 124.4(2) . .
C15 Fe1 C13 67.9(2) . .
C15 Fe1 C17 68.5(2) . .
C15 Fe1 C14 39.8(2) . .
C13 Fe1 C8 109.1(2) . .
C11 Fe1 C8 68.5(2) . .
C11 Fe1 C12 40.81(19) . .
C11 Fe1 C9 68.3(2) . .
C11 Fe1 C15 120.7(2) . .
C11 Fe1 C13 160.4(2) . .
C11 Fe1 C17 123.4(2) . .
C11 Fe1 C10 40.6(2) . .
C11 Fe1 C14 156.5(2) . .
C11 Fe1 C16 106.4(2) . .
C17 Fe1 C8 121.9(2) . .
C17 Fe1 C13 40.1(2) . .
C10 Fe1 C8 67.89(19) . .
C10 Fe1 C12 68.0(2) . .
C10 Fe1 C9 40.18(19) . .
C10 Fe1 C15 107.6(2) . .
C10 Fe1 C13 158.2(2) . .
C10 Fe1 C17 160.2(2) . .
C10 Fe1 C14 122.5(2) . .
C10 Fe1 C16 123.4(2) . .
C14 Fe1 C8 126.1(2) . .
C14 Fe1 C13 40.5(2) . .
C14 Fe1 C17 67.7(2) . .
C16 Fe1 C8 157.4(2) . .
C16 Fe1 C12 121.3(2) . .
C16 Fe1 C9 159.9(2) . .
C16 Fe1 C15 40.4(2) . .
C16 Fe1 C13 68.0(2) . .
C16 Fe1 C17 41.2(2) . .
C16 Fe1 C14 67.2(3) . .
O1 P1 C27 112.06(18) . .
O1 P1 C33 111.09(19) . .
O1 P1 C21 111.29(18) . .
C27 P1 C33 106.96(19) . .
C21 P1 C27 110.3(2) . .
C21 P1 C33 104.77(19) . .
O1 Na1 Na1 47.30(8) 3_676 3_676
O1 Na1 Na1 46.85(8) . 3_676
O1 Na1 O1 94.15(11) 3_676 .
O1 Na1 N1 115.66(14) 3_676 .
O1 Na1 N1 117.85(13) . .
O1 Na1 N2 139.65(14) . .
O1 Na1 N2 119.52(13) 3_676 .
N1 Na1 Na1 131.37(14) . 3_676
N1 Na1 N2 69.14(14) . .
N2 Na1 Na1 157.22(14) . 3_676
P1 O1 Na1 126.90(17) . .
P1 O1 Na1 144.90(18) . 3_676
Na1 O1 Na1 85.86(11) 3_676 .
C21 C22 H22 119.8 . .
C23 C22 H22 119.8 . .
C23 C22 C21 120.3(5) . .
C28 C27 P1 122.7(3) . .
C32 C27 P1 117.9(3) . .
C32 C27 C28 119.2(4) . .
C1 N1 Na1 120.4(3) . .
C1 N1 C8 123.2(4) . .
C8 N1 Na1 116.3(3) . .
C27 C28 H28 120.1 . .
C29 C28 C27 119.7(4) . .
C29 C28 H28 120.1 . .
C2 N2 Na1 118.1(3) . .
C2 N2 C18 121.3(4) . .
C2 N2 C18A 121.3(4) . .
C18 N2 Na1 119.1(3) . .
C18A N2 Na1 119.1(3) . .
C38 C33 P1 120.6(3) . .
C34 C33 P1 120.1(3) . .
C34 C33 C38 119.2(4) . .
C22 C21 P1 117.2(4) . .
C22 C21 C26 118.9(4) . .
C26 C21 P1 123.6(3) . .
N1 C1 C2 113.6(4) . .
N1 C1 C7 123.5(4) . .
C7 C1 C2 122.4(4) . .
C32 C31 H31 119.9 . .
C32 C31 C30 120.2(4) . .
C30 C31 H31 119.9 . .
C27 C32 H32 119.8 . .
C31 C32 C27 120.5(4) . .
C31 C32 H32 119.8 . .
C33 C38 H38 119.9 . .
C37 C38 C33 120.3(4) . .
C37 C38 H38 119.9 . .
C31 C30 H30 120.3 . .
C29 C30 C31 119.5(4) . .
C29 C30 H30 120.3 . .
C4 C3 H3 113.7 . .
C4 C3 C2 132.7(5) . .
C2 C3 H3 113.7 . .
C3 C4 H4 114.7 . .
C5 C4 C3 130.6(5) . .
C5 C4 H4 114.7 . .
N2 C2 C1 115.3(4) . .
N2 C2 C3 123.0(4) . .
C3 C2 C1 121.6(4) . .
C22 C23 H23 119.8 . .
C24 C23 C22 120.3(5) . .
C24 C23 H23 119.8 . .
C7 C6 H6 115.0 . .
C5 C6 H6 115.0 . .
C5 C6 C7 130.0(5) . .
N1 C8 Fe1 136.2(3) . .
N1 C8 C12 120.8(4) . .
N1 C8 C9 132.1(4) . .
C12 C8 Fe1 68.1(3) . .
C12 C8 C9 106.3(4) . .
C9 C8 Fe1 68.1(3) . .
Fe1 C12 H12 125.5 . .
C8 C12 Fe1 71.4(3) . .
C8 C12 H12 125.7 . .
C11 C12 Fe1 69.0(3) . .
C11 C12 C8 108.6(4) . .
C11 C12 H12 125.7 . .
Fe1 C9 H9 125.1 . .
C8 C9 Fe1 71.3(3) . .
C8 C9 H9 125.7 . .
C10 C9 Fe1 69.4(3) . .
C10 C9 C8 108.5(4) . .
C10 C9 H9 125.7 . .
C1 C7 H7 113.7 . .
C6 C7 C1 132.7(5) . .
C6 C7 H7 113.7 . .
C36 C35 H35 119.8 . .
C36 C35 C34 120.3(5) . .
C34 C35 H35 119.8 . .
C35 C36 H36 119.9 . .
C37 C36 C35 120.3(4) . .
C37 C36 H36 119.9 . .
C4 C5 C6 125.1(5) . .
C4 C5 H5 117.5 . .
C6 C5 H5 117.5 . .
C38 C37 H37 119.9 . .
C36 C37 C38 120.2(4) . .
C36 C37 H37 119.9 . .
C28 C29 C30 120.8(4) . .
C28 C29 H29 119.6 . .
C30 C29 H29 119.6 . .
C21 C26 H26 120.2 . .
C25 C26 C21 119.7(5) . .
C25 C26 H26 120.2 . .
Fe1 C15 H15 125.5 . .
C14 C15 Fe1 70.3(3) . .
C14 C15 H15 126.0 . .
C14 C15 C16 107.9(5) . .
C16 C15 Fe1 69.8(3) . .
C16 C15 H15 126.0 . .
Fe1 C13 H13 126.1 . .
C17 C13 Fe1 69.8(3) . .
C17 C13 H13 126.0 . .
C17 C13 C14 107.9(5) . .
C14 C13 Fe1 69.6(3) . .
C14 C13 H13 126.0 . .
Fe1 C11 H11 125.2 . .
C12 C11 Fe1 70.2(3) . .
C12 C11 H11 126.2 . .
C10 C11 Fe1 69.9(3) . .
C10 C11 C12 107.6(4) . .
C10 C11 H11 126.2 . .
Fe1 C17 H17 125.9 . .
C13 C17 Fe1 70.1(3) . .
C13 C17 H17 126.5 . .
C13 C17 C16 107.1(5) . .
C16 C17 Fe1 69.1(3) . .
C16 C17 H17 126.5 . .
Fe1 C10 H10 126.2 . .
C9 C10 Fe1 70.4(3) . .
C9 C10 C11 109.0(4) . .
C9 C10 H10 125.5 . .
C11 C10 Fe1 69.5(3) . .
C11 C10 H10 125.5 . .
H19A C19 H19B 109.5 . .
H19A C19 H19C 109.5 . .
H19B C19 H19C 109.5 . .
C18 C19 H19A 109.5 . .
C18 C19 H19B 109.5 . .
C18 C19 H19C 109.5 . .
C33 C34 H34 120.2 . .
C35 C34 C33 119.6(4) . .
C35 C34 H34 120.2 . .
H20A C20 H20B 109.5 . .
H20A C20 H20C 109.5 . .
H20B C20 H20C 109.5 . .
C18 C20 H20A 109.5 . .
C18 C20 H20B 109.5 . .
C18 C20 H20C 109.5 . .
C23 C24 H24 120.0 . .
C23 C24 C25 119.9(5) . .
C25 C24 H24 120.0 . .
Fe1 C14 H14 126.2 . .
C15 C14 Fe1 70.0(3) . .
C15 C14 C13 109.1(5) . .
C15 C14 H14 125.5 . .
C13 C14 Fe1 70.0(3) . .
C13 C14 H14 125.5 . .
Fe1 C16 H16 126.0 . .
C15 C16 Fe1 69.9(3) . .
C15 C16 C17 108.0(6) . .
C15 C16 H16 126.0 . .
C17 C16 Fe1 69.7(3) . .
C17 C16 H16 126.0 . .
C26 C25 C24 120.7(5) . .
C26 C25 H25 119.6 . .
C24 C25 H25 119.6 . .
H42A C42 H42B 107.9 . .
C41 C42 H42A 109.2 . .
C41 C42 H42B 109.2 . .
C41 C42 C43 112.2(8) . .
C43 C42 H42A 109.2 . .
C43 C42 H42B 109.2 . .
C42 C41 H41A 109.5 . .
C42 C41 H41B 109.5 . .
C42 C41 C40 110.9(9) . .
H41A C41 H41B 108.0 . .
C40 C41 H41A 109.5 . .
C40 C41 H41B 109.5 . .
C42 C43 H43A 109.2 . .
C42 C43 H43B 109.2 . .
H43A C43 H43B 107.9 . .
C44 C43 C42 111.9(10) . .
C44 C43 H43A 109.2 . .
C44 C43 H43B 109.2 . .
C41 C40 H40A 110.3 . .
C41 C40 H40B 110.3 . .
C41 C40 C39 107.1(10) . .
H40A C40 H40B 108.6 . .
C39 C40 H40A 110.3 . .
C39 C40 H40B 110.3 . .
C40 C39 H39A 109.5 . .
C40 C39 H39B 109.5 . .
C40 C39 H39C 109.5 . .
H39A C39 H39B 109.5 . .
H39A C39 H39C 109.5 . .
H39B C39 H39C 109.5 . .
C43 C44 H44A 109.5 . .
C43 C44 H44B 109.5 . .
C43 C44 H44C 109.5 . .
H44A C44 H44B 109.5 . .
H44A C44 H44C 109.5 . .
H44B C44 H44C 109.5 . .
N2 C18 C19 107.9(4) . .
N2 C18 C20 112.5(5) . .
N2 C18 H18 109.2 . .
C19 C18 C20 108.7(4) . .
C19 C18 H18 109.2 . .
C20 C18 H18 109.2 . .
H19D C19A H19E 109.5 . .
H19D C19A H19F 109.5 . .
H19E C19A H19F 109.5 . .
C18A C19A H19D 109.5 . .
C18A C19A H19E 109.5 . .
C18A C19A H19F 109.5 . .
N2 C18A H18A 108.1 . .
N2 C18A C20A 97.1(12) . .
C19A C18A N2 141.2(10) . .
C19A C18A H18A 108.1 . .
C19A C18A C20A 84.6(12) . .
C20A C18A H18A 108.1 . .
C18A C20A H20D 109.5 . .
C18A C20A H20E 109.5 . .
C18A C20A H20F 109.5 . .
H20D C20A H20E 109.5 . .
H20D C20A H20F 109.5 . .
H20E C20A H20F 109.5 . .

loop_
_geom_bond_atom_site_label_1
_geom_bond_atom_site_label_2
_geom_bond_distance
_geom_bond_site_symmetry_2
Fe1 C8 2.091(5) .
Fe1 C12 2.047(5) .
Fe1 C9 2.049(5) .
Fe1 C15 2.045(6) .
Fe1 C13 2.054(5) .
Fe1 C11 2.031(5) .
Fe1 C17 2.050(5) .
Fe1 C10 2.037(5) .
Fe1 C14 2.049(6) .
Fe1 C16 2.043(6) .
P1 O1 1.503(3) .
P1 C27 1.804(4) .
P1 C33 1.807(4) .
P1 C21 1.798(4) .
Na1 Na1 3.122(3) 3_676
Na1 O1 2.300(3) .
Na1 O1 2.283(3) 3_676
Na1 N1 2.318(4) .
Na1 N2 2.322(4) .
O1 Na1 2.283(3) 3_676
C22 H22 0.9300 .
C22 C21 1.401(6) .
C22 C23 1.389(7) .
C27 C28 1.405(6) .
C27 C32 1.392(6) .
N1 C1 1.325(6) .
N1 C8 1.394(6) .
C28 H28 0.9300 .
C28 C29 1.379(6) .
N2 C2 1.320(6) .
N2 C18 1.462(6) .
N2 C18A 1.462(6) .
C33 C38 1.393(6) .
C33 C34 1.387(6) .
C21 C26 1.404(7) .
C1 C2 1.516(6) .
C1 C7 1.412(6) .
C31 H31 0.9300 .
C31 C32 1.379(6) .
C31 C30 1.392(6) .
C32 H32 0.9300 .
C38 H38 0.9300 .
C38 C37 1.381(6) .
C30 H30 0.9300 .
C30 C29 1.386(6) .
C3 H3 0.9300 .
C3 C4 1.384(7) .
C3 C2 1.432(6) .
C4 H4 0.9300 .
C4 C5 1.373(7) .
C23 H23 0.9300 .
C23 C24 1.371(8) .
C6 H6 0.9300 .
C6 C7 1.394(6) .
C6 C5 1.382(7) .
C8 C12 1.433(6) .
C8 C9 1.436(6) .
C12 H12 0.9300 .
C12 C11 1.422(7) .
C9 H9 0.9300 .
C9 C10 1.404(7) .
C7 H7 0.9300 .
C35 H35 0.9300 .
C35 C36 1.383(7) .
C35 C34 1.384(7) .
C36 H36 0.9300 .
C36 C37 1.358(7) .
C5 H5 0.9300 .
C37 H37 0.9300 .
C29 H29 0.9300 .
C26 H26 0.9300 .
C26 C25 1.383(7) .
C15 H15 0.9300 .
C15 C14 1.392(8) .
C15 C16 1.410(9) .
C13 H13 0.9300 .
C13 C17 1.406(8) .
C13 C14 1.418(8) .
C11 H11 0.9300 .
C11 C10 1.410(7) .
C17 H17 0.9300 .
C17 C16 1.440(8) .
C10 H10 0.9300 .
C19 H19A 0.9600 .
C19 H19B 0.9600 .
C19 H19C 0.9600 .
C19 C18 1.524(7) .
C34 H34 0.9300 .
C20 H20A 0.9600 .
C20 H20B 0.9600 .
C20 H20C 0.9600 .
C20 C18 1.530(8) .
C24 H24 0.9300 .
C24 C25 1.390(8) .
C14 H14 0.9300 .
C16 H16 0.9300 .
C25 H25 0.9300 .
C42 H42A 0.9700 .
C42 H42B 0.9700 .
C42 C41 1.480(8) .
C42 C43 1.501(8) .
C41 H41A 0.9700 .
C41 H41B 0.9700 .
C41 C40 1.506(8) .
C43 H43A 0.9700 .
C43 H43B 0.9700 .
C43 C44 1.471(8) .
C40 H40A 0.9700 .
C40 H40B 0.9700 .
C40 C39 1.515(15) .
C39 H39A 0.9600 .
C39 H39B 0.9600 .
C39 H39C 0.9600 .
C44 H44A 0.9600 .
C44 H44B 0.9600 .
C44 H44C 0.9600 .
C18 H18 0.9800 .
C19A H19D 0.9600 .
C19A H19E 0.9600 .
C19A H19F 0.9600 .
C19A C18A 1.386(14) .
C18A H18A 0.9800 .
C18A C20A 1.568(18) .
C20A H20D 0.9600 .
C20A H20E 0.9600 .
C20A H20F 0.9600 .

loop_
_geom_torsion_atom_site_label_1
_geom_torsion_atom_site_label_2
_geom_torsion_atom_site_label_3
_geom_torsion_atom_site_label_4
_geom_torsion
_geom_torsion_site_symmetry_4
Fe1 C8 C12 C11 59.2(4) .
Fe1 C8 C9 C10 -59.7(3) .
Fe1 C12 C11 C10 60.2(4) .
Fe1 C9 C10 C11 -59.0(4) .
Fe1 C15 C14 C13 -59.2(4) .
Fe1 C15 C16 C17 59.5(4) .
Fe1 C13 C17 C16 -59.5(4) .
Fe1 C13 C14 C15 59.2(4) .
Fe1 C11 C10 C9 59.5(4) .
Fe1 C17 C16 C15 -59.6(4) .
P1 C27 C28 C29 -173.8(3) .
P1 C27 C32 C31 174.8(3) .
P1 C33 C38 C37 -178.0(4) .
P1 C33 C34 C35 177.6(4) .
P1 C21 C26 C25 -176.1(4) .
Na1 N1 C1 C2 2.9(5) .
Na1 N1 C1 C7 -169.6(3) .
Na1 N1 C8 Fe1 118.4(4) .
Na1 N1 C8 C12 28.8(5) .
Na1 N1 C8 C9 -139.1(5) .
Na1 N2 C2 C1 21.8(5) .
Na1 N2 C2 C3 -154.0(3) .
Na1 N2 C18 C19 7.1(5) .
Na1 N2 C18 C20 -112.8(4) .
Na1 N2 C18A C19A -33.1(16) .
Na1 N2 C18A C20A -123.3(13) .
O1 P1 C27 C28 -165.7(3) .
O1 P1 C27 C32 19.5(4) .
O1 P1 C33 C38 -176.0(3) .
O1 P1 C33 C34 6.1(4) .
O1 P1 C21 C22 -73.8(4) .
O1 P1 C21 C26 100.5(4) .
C22 C21 C26 C25 -1.9(7) .
C22 C23 C24 C25 -1.3(8) .
C27 P1 O1 Na1 152.0(2) .
C27 P1 O1 Na1 -3.6(4) 3_676
C27 P1 C33 C38 -53.4(4) .
C27 P1 C33 C34 128.7(4) .
C27 P1 C21 C22 161.1(3) .
C27 P1 C21 C26 -24.6(4) .
C27 C28 C29 C30 -1.0(6) .
N1 C1 C2 N2 -16.1(5) .
N1 C1 C2 C3 159.8(4) .
N1 C1 C7 C6 -171.0(5) .
N1 C8 C12 Fe1 131.7(4) .
N1 C8 C12 C11 -169.1(4) .
N1 C8 C9 Fe1 -133.3(5) .
N1 C8 C9 C10 167.1(5) .
C28 C27 C32 C31 -0.2(6) .
C33 P1 O1 Na1 -88.4(2) .
C33 P1 O1 Na1 116.0(3) 3_676
C33 P1 C27 C28 72.3(4) .
C33 P1 C27 C32 -102.5(3) .
C33 P1 C21 C22 46.3(4) .
C33 P1 C21 C26 -139.4(4) .
C33 C38 C37 C36 0.2(7) .
C21 P1 O1 Na1 28.0(3) .
C21 P1 O1 Na1 -127.7(3) 3_676
C21 P1 C27 C28 -41.1(4) .
C21 P1 C27 C32 144.1(3) .
C21 P1 C33 C38 63.7(4) .
C21 P1 C33 C34 -114.2(4) .
C21 C22 C23 C24 1.3(7) .
C21 C26 C25 C24 2.0(8) .
C1 N1 C8 Fe1 -64.8(6) .
C1 N1 C8 C12 -154.5(4) .
C1 N1 C8 C9 37.6(7) .
C31 C30 C29 C28 0.4(7) .
C32 C27 C28 C29 0.9(6) .
C32 C31 C30 C29 0.4(7) .
C38 C33 C34 C35 -0.4(7) .
C30 C31 C32 C27 -0.5(7) .
C3 C4 C5 C6 -5.9(8) .
C4 C3 C2 N2 -168.2(5) .
C4 C3 C2 C1 16.2(7) .
C2 N2 C18 C19 -158.9(4) .
C2 N2 C18 C20 81.2(6) .
C2 N2 C18A C19A 160.9(16) .
C2 N2 C18A C20A 70.7(14) .
C2 C1 C7 C6 17.2(7) .
C2 C3 C4 C5 4.1(8) .
C23 C22 C21 P1 174.9(3) .
C23 C22 C21 C26 0.3(7) .
C23 C24 C25 C26 -0.4(8) .
C8 N1 C1 C2 -173.7(4) .
C8 N1 C1 C7 13.9(6) .
C8 C12 C11 Fe1 -60.7(3) .
C8 C12 C11 C10 -0.4(6) .
C8 C9 C10 Fe1 60.8(3) .
C8 C9 C10 C11 1.9(6) .
C12 C8 C9 Fe1 57.6(3) .
C12 C8 C9 C10 -2.1(5) .
C12 C11 C10 Fe1 -60.4(4) .
C12 C11 C10 C9 -0.9(6) .
C9 C8 C12 Fe1 -57.6(3) .
C9 C8 C12 C11 1.5(5) .
C7 C1 C2 N2 156.4(4) .
C7 C1 C2 C3 -27.7(6) .
C7 C6 C5 C4 -6.6(8) .
C35 C36 C37 C38 0.1(8) .
C36 C35 C34 C33 0.6(8) .
C5 C6 C7 C1 3.7(9) .
C13 C17 C16 Fe1 60.1(4) .
C13 C17 C16 C15 0.5(6) .
C17 C13 C14 Fe1 -59.5(4) .
C17 C13 C14 C15 -0.3(6) .
C34 C33 C38 C37 -0.1(7) .
C34 C35 C36 C37 -0.5(8) .
C14 C15 C16 Fe1 -60.2(4) .
C14 C15 C16 C17 -0.7(6) .
C14 C13 C17 Fe1 59.4(4) .
C14 C13 C17 C16 -0.1(6) .
C16 C15 C14 Fe1 59.9(4) .
C16 C15 C14 C13 0.7(7) .
C42 C41 C40 C39 -163.4(10) .
C41 C42 C43 C44 -171.4(10) .
C43 C42 C41 C40 174.4(9) .
C18 N2 C2 C1 -172.0(4) .
C18 N2 C2 C3 12.1(6) .
C18A N2 C2 C1 -172.0(4) .
C18A N2 C2 C3 12.1(6) .
